data_4117856
loop_
_publ_author_name
'Christine A. Caputo'
'Jing-Dong Guo'
'Shigeru Nagase'
'James C. Fettinger'
'Philip P. Power'

_publ_section_title
;
 Reversible and Irreversible Higher-Order Cycloaddition Reactions of
 Polyolefins with a Multiple-Bonded Heavier Group 13 Alkene Analogue:
 Contrasting the Behavior of Systems with \p-\p, \p-\p*, and \p-n+
 Frontier Molecular Orbital Symmetry
;
_journal_name_full 'Journal of the American Chemical Society'
_journal_page_first 7155
_journal_page_last 7164
_journal_paper_doi 10.1021/ja301247h
_journal_volume 134
_journal_year 2012
_chemical_formula_moiety 'C65 H80 Ga2, C5 H12'
_chemical_formula_sum 'C70 H92 Ga2'
_chemical_formula_weight 1072.88
_chemical_name_common Ar'Ga(C5H5)GaAr'
_chemical_name_systematic
; 
 ? 
;
_space_group_IT_number 2
_symmetry_cell_setting triclinic
_symmetry_space_group_name_Hall '-P 1'
_symmetry_space_group_name_H-M 'P -1'
_atom_sites_solution_hydrogens geom
_atom_sites_solution_primary direct
_atom_sites_solution_secondary difmap
_audit_creation_method SHELXL-97
_cell_angle_alpha 92.672(16)
_cell_angle_beta 99.319(16)
_cell_angle_gamma 110.348(15)
_cell_formula_units_Z 2
_cell_length_a 12.247(3)
_cell_length_b 13.460(5)
_cell_length_c 19.666(6)
_cell_measurement_reflns_used 9996
_cell_measurement_temperature 90(2)
_cell_measurement_theta_max 27.48
_cell_measurement_theta_min 2.50
_cell_volume 2980.8(16)
_computing_cell_refinement 'SAINT (7.68A) (Bruker, 2009)'
_computing_data_collection 'Apex2 (2010-11.3) (Bruker, 2010)'
_computing_data_reduction 'SAINT (7.68A) (Bruker, 2009)'
_computing_molecular_graphics 'Bruker SHELXTL'
_computing_publication_material 'Bruker SHELXTL'
_computing_structure_refinement 'SHELXL-97 (Sheldrick, 2008)'
_computing_structure_solution 'SHELXS-97 (Sheldrick, 2008)'
_diffrn_ambient_temperature 90(2)
_diffrn_measured_fraction_theta_full 0.989
_diffrn_measured_fraction_theta_max 0.989
_diffrn_measurement_device_type 'Bruker APEX-II CCD'
_diffrn_measurement_method '\f and \w scans'
_diffrn_radiation_monochromator graphite
_diffrn_radiation_source 'fine-focus sealed tube'
_diffrn_radiation_type MoK\a
_diffrn_radiation_wavelength 0.71073
_diffrn_reflns_av_R_equivalents 0.0000
_diffrn_reflns_av_sigmaI/netI 0.0216
_diffrn_reflns_limit_h_max 15
_diffrn_reflns_limit_h_min -15
_diffrn_reflns_limit_k_max 17
_diffrn_reflns_limit_k_min -17
_diffrn_reflns_limit_l_max 25
_diffrn_reflns_limit_l_min 0
_diffrn_reflns_number 13524
_diffrn_reflns_theta_full 27.49
_diffrn_reflns_theta_max 27.49
_diffrn_reflns_theta_min 2.29
_exptl_absorpt_coefficient_mu 0.944
_exptl_absorpt_correction_T_max 0.8066
_exptl_absorpt_correction_T_min 0.7252
_exptl_absorpt_correction_type multi-scan
_exptl_absorpt_process_details 'SADABS 2008/1 (Sheldrick, 2008)'
_exptl_crystal_colour Orange
_exptl_crystal_density_diffrn 1.195
_exptl_crystal_description Block
_exptl_crystal_F_000 1148
_exptl_crystal_size_max 0.36
_exptl_crystal_size_mid 0.25
_exptl_crystal_size_min 0.24
_platon_squeeze_details
;
;
_refine_diff_density_max 1.390
_refine_diff_density_min -1.334
_refine_diff_density_rms 0.061
_refine_ls_extinction_method none
_refine_ls_goodness_of_fit_ref 1.073
_refine_ls_hydrogen_treatment constr
_refine_ls_matrix_type full
_refine_ls_number_parameters 620
_refine_ls_number_reflns 13524
_refine_ls_number_restraints 0
_refine_ls_restrained_S_all 1.073
_refine_ls_R_factor_all 0.0425
_refine_ls_R_factor_gt 0.0371
_refine_ls_shift/su_max 0.001
_refine_ls_shift/su_mean 0.000
_refine_ls_structure_factor_coef Fsqd
_refine_ls_weighting_details 'calc w=1/[\s^2^(Fo^2^)+(0.0475P)^2^+2.2710P] where P=(Fo^2^+2Fc^2^)/3'
_refine_ls_weighting_scheme calc
_refine_ls_wR_factor_gt 0.0968
_refine_ls_wR_factor_ref 0.0992
_reflns_number_gt 11977
_reflns_number_total 13524
_reflns_threshold_expression >2sigma(I)
_cod_data_source_file ja301247h_si_003.cif
_cod_data_source_block cc46sq
_cod_original_cell_volume 2980.9(16)
_cod_database_code 4117856

loop_
_symmetry_equiv_pos_as_xyz
'x, y, z'
'-x, -y, -z'

loop_
_atom_site_label
_atom_site_type_symbol
_atom_site_fract_x
_atom_site_fract_y
_atom_site_fract_z
_atom_site_U_iso_or_equiv
_atom_site_adp_type
_atom_site_occupancy
_atom_site_symmetry_multiplicity
_atom_site_calc_flag
_atom_site_refinement_flags
Ga1 Ga 0.190371(17) 0.401241(15) 0.326757(10) 0.01964(6) Uani 1 1 d .
Ga2 Ga 0.288774(18) 0.553939(16) 0.267000(10) 0.02114(6) Uani 1 1 d .
C1 C 0.3115(2) 0.47444(17) 0.41460(10) 0.0379(6) Uani 1 1 d .
H1 H 0.3070 0.4329 0.4556 0.045 Uiso 1 1 calc R
C2 C 0.2786(2) 0.5700(2) 0.42030(10) 0.0391(5) Uani 1 1 d .
H2 H 0.2218 0.5772 0.4459 0.047 Uiso 1 1 calc R
C3 C 0.3401(2) 0.64489(18) 0.38442(13) 0.0417(6) Uani 1 1 d .
H3 H 0.3513 0.7218 0.3938 0.050 Uiso 1 1 calc R
C4 C 0.4218(2) 0.6112(2) 0.35418(11) 0.0417(6) Uani 1 1 d .
H4 H 0.4968 0.6685 0.3483 0.050 Uiso 1 1 calc R
C5 C 0.4353(2) 0.5221(2) 0.39501(12) 0.0414(6) Uani 1 1 d .
H5A H 0.4987 0.5499 0.4367 0.050 Uiso 1 1 calc R
H5B H 0.4522 0.4689 0.3662 0.050 Uiso 1 1 calc R
C6 C 0.28715(14) 0.63816(14) 0.18628(8) 0.0160(3) Uani 1 1 d .
C7 C 0.26720(14) 0.73542(14) 0.19064(9) 0.0170(3) Uani 1 1 d .
C8 C 0.24728(16) 0.78435(15) 0.13130(9) 0.0217(4) Uani 1 1 d .
H8 H 0.2307 0.8481 0.1351 0.026 Uiso 1 1 calc R
C9 C 0.25148(17) 0.74096(16) 0.06681(9) 0.0246(4) Uani 1 1 d .
H9 H 0.2334 0.7721 0.0262 0.030 Uiso 1 1 calc R
C10 C 0.28245(16) 0.65147(16) 0.06262(9) 0.0222(4) Uani 1 1 d .
H10 H 0.2911 0.6244 0.0191 0.027 Uiso 1 1 calc R
C11 C 0.30127(15) 0.60009(14) 0.12124(9) 0.0187(3) Uani 1 1 d .
C12 C 0.27744(15) 0.79741(14) 0.25857(9) 0.0175(3) Uani 1 1 d .
C13 C 0.17668(15) 0.78877(14) 0.28675(9) 0.0188(3) Uani 1 1 d .
C14 C 0.19029(17) 0.85413(15) 0.34730(10) 0.0238(4) Uani 1 1 d .
H14 H 0.1229 0.8482 0.3672 0.029 Uiso 1 1 calc R
C15 C 0.29991(19) 0.92719(16) 0.37873(10) 0.0270(4) Uani 1 1 d .
H15 H 0.3073 0.9717 0.4195 0.032 Uiso 1 1 calc R
C16 C 0.39889(17) 0.93544(15) 0.35073(10) 0.0256(4) Uani 1 1 d .
H16 H 0.4741 0.9857 0.3726 0.031 Uiso 1 1 calc R
C17 C 0.38994(16) 0.87118(14) 0.29085(9) 0.0209(3) Uani 1 1 d .
C18 C 0.05407(16) 0.71354(15) 0.25118(10) 0.0227(4) Uani 1 1 d .
H18 H 0.0645 0.6629 0.2162 0.027 Uiso 1 1 calc R
C19 C -0.0161(2) 0.6477(2) 0.30154(12) 0.0377(5) Uani 1 1 d .
H19A H 0.0304 0.6101 0.3269 0.057 Uiso 1 1 calc R
H19B H -0.0910 0.5957 0.2756 0.057 Uiso 1 1 calc R
H19C H -0.0327 0.6950 0.3345 0.057 Uiso 1 1 calc R
C20 C -0.01509(19) 0.77557(19) 0.21238(12) 0.0348(5) Uani 1 1 d .
H20A H -0.0278 0.8251 0.2456 0.052 Uiso 1 1 calc R
H20B H -0.0919 0.7256 0.1872 0.052 Uiso 1 1 calc R
H20C H 0.0301 0.8157 0.1794 0.052 Uiso 1 1 calc R
C21 C 0.50057(16) 0.88348(16) 0.26083(11) 0.0270(4) Uani 1 1 d .
H21 H 0.4836 0.8168 0.2298 0.032 Uiso 1 1 calc R
C22 C 0.60855(18) 0.89645(19) 0.31699(14) 0.0399(6) Uani 1 1 d .
H22A H 0.6717 0.8876 0.2953 0.060 Uiso 1 1 calc R
H22B H 0.5860 0.8424 0.3490 0.060 Uiso 1 1 calc R
H22C H 0.6371 0.9677 0.3426 0.060 Uiso 1 1 calc R
C23 C 0.53000(19) 0.97617(19) 0.21691(12) 0.0347(5) Uani 1 1 d .
H23A H 0.4622 0.9654 0.1795 0.052 Uiso 1 1 calc R
H23B H 0.5995 0.9798 0.1970 0.052 Uiso 1 1 calc R
H23C H 0.5472 1.0429 0.2460 0.052 Uiso 1 1 calc R
C24 C 0.35018(16) 0.51346(15) 0.10964(9) 0.0202(3) Uani 1 1 d .
C25 C 0.47351(17) 0.53742(16) 0.13055(10) 0.0238(4) Uani 1 1 d .
C26 C 0.52437(19) 0.46952(18) 0.10321(11) 0.0303(4) Uani 1 1 d .
H26 H 0.6073 0.4855 0.1162 0.036 Uiso 1 1 calc R
C27 C 0.4566(2) 0.38034(18) 0.05798(11) 0.0324(5) Uani 1 1 d .
H27 H 0.4931 0.3374 0.0381 0.039 Uiso 1 1 calc R
C28 C 0.33448(19) 0.35331(17) 0.04154(10) 0.0296(4) Uani 1 1 d .
H28 H 0.2874 0.2893 0.0126 0.036 Uiso 1 1 calc R
C29 C 0.27946(17) 0.41864(16) 0.06687(9) 0.0242(4) Uani 1 1 d .
C30 C 0.55312(17) 0.63770(16) 0.17800(10) 0.0255(4) Uani 1 1 d .
H30 H 0.5008 0.6645 0.2018 0.031 Uiso 1 1 calc R
C31 C 0.64167(19) 0.6164(2) 0.23446(12) 0.0367(5) Uani 1 1 d .
H31A H 0.5987 0.5599 0.2605 0.055 Uiso 1 1 calc R
H31B H 0.6856 0.6816 0.2661 0.055 Uiso 1 1 calc R
H31C H 0.6973 0.5938 0.2129 0.055 Uiso 1 1 calc R
C32 C 0.6172(2) 0.72498(19) 0.13639(13) 0.0411(5) Uani 1 1 d .
H32A H 0.6665 0.6999 0.1106 0.062 Uiso 1 1 calc R
H32B H 0.6676 0.7887 0.1680 0.062 Uiso 1 1 calc R
H32C H 0.5588 0.7425 0.1038 0.062 Uiso 1 1 calc R
C33 C 0.14502(18) 0.38485(16) 0.04886(10) 0.0271(4) Uani 1 1 d .
H33 H 0.1226 0.4437 0.0678 0.033 Uiso 1 1 calc R
C34 C 0.0867(2) 0.2853(2) 0.08296(14) 0.0412(5) Uani 1 1 d .
H34A H 0.1099 0.2272 0.0663 0.062 Uiso 1 1 calc R
H34B H 0.0003 0.2642 0.0711 0.062 Uiso 1 1 calc R
H34C H 0.1125 0.3006 0.1334 0.062 Uiso 1 1 calc R
C35 C 0.0994(2) 0.3652(2) -0.02946(12) 0.0453(6) Uani 1 1 d .
H35A H 0.1403 0.4285 -0.0509 0.068 Uiso 1 1 calc R
H35B H 0.0139 0.3506 -0.0391 0.068 Uiso 1 1 calc R
H35C H 0.1147 0.3038 -0.0486 0.068 Uiso 1 1 calc R
C36 C 0.07410(15) 0.25425(14) 0.32189(9) 0.0171(3) Uani 1 1 d .
C37 C 0.12184(15) 0.17356(14) 0.33281(9) 0.0194(3) Uani 1 1 d .
C38 C 0.04893(17) 0.06605(15) 0.31808(11) 0.0265(4) Uani 1 1 d .
H38 H 0.0822 0.0124 0.3251 0.032 Uiso 1 1 calc R
C39 C -0.07174(17) 0.03737(16) 0.29322(12) 0.0299(4) Uani 1 1 d .
H39 H -0.1202 -0.0354 0.2799 0.036 Uiso 1 1 calc R
C40 C -0.12109(16) 0.11552(15) 0.28789(10) 0.0248(4) Uani 1 1 d .
H40 H -0.2044 0.0955 0.2735 0.030 Uiso 1 1 calc R
C41 C -0.05035(15) 0.22316(14) 0.30335(9) 0.0173(3) Uani 1 1 d .
C42 C 0.25066(15) 0.19919(14) 0.36416(10) 0.0214(4) Uani 1 1 d .
C43 C 0.33475(17) 0.21280(16) 0.32148(11) 0.0271(4) Uani 1 1 d .
C44 C 0.45283(18) 0.23259(18) 0.35209(13) 0.0341(5) Uani 1 1 d .
H44 H 0.5104 0.2417 0.3235 0.041 Uiso 1 1 calc R
C45 C 0.48680(18) 0.23902(19) 0.42277(13) 0.0364(5) Uani 1 1 d .
H45 H 0.5675 0.2533 0.4427 0.044 Uiso 1 1 calc R
C46 C 0.40409(18) 0.22475(17) 0.46477(12) 0.0312(4) Uani 1 1 d .
H46 H 0.4283 0.2289 0.5135 0.037 Uiso 1 1 calc R
C47 C 0.28504(16) 0.20419(15) 0.43668(10) 0.0242(4) Uani 1 1 d .
C48 C 0.2978(2) 0.2011(2) 0.24356(12) 0.0374(5) Uani 1 1 d .
H48 H 0.2231 0.2166 0.2329 0.045 Uiso 1 1 calc R
C49 C 0.3894(3) 0.2792(3) 0.20970(17) 0.0648(9) Uani 1 1 d .
H49A H 0.4102 0.3515 0.2324 0.097 Uiso 1 1 calc R
H49B H 0.3566 0.2763 0.1604 0.097 Uiso 1 1 calc R
H49C H 0.4605 0.2604 0.2143 0.097 Uiso 1 1 calc R
C50 C 0.2694(3) 0.0841(3) 0.21283(14) 0.0544(7) Uani 1 1 d .
H50A H 0.3406 0.0658 0.2237 0.082 Uiso 1 1 calc R
H50B H 0.2438 0.0773 0.1624 0.082 Uiso 1 1 calc R
H50C H 0.2059 0.0357 0.2331 0.082 Uiso 1 1 calc R
C51 C 0.19583(18) 0.18272(18) 0.48486(10) 0.0294(4) Uani 1 1 d .
H51 H 0.1217 0.1894 0.4592 0.035 Uiso 1 1 calc R
C52 C 0.2384(2) 0.26036(19) 0.55145(11) 0.0364(5) Uani 1 1 d .
H52A H 0.3087 0.2525 0.5788 0.055 Uiso 1 1 calc R
H52B H 0.1752 0.2446 0.5786 0.055 Uiso 1 1 calc R
H52C H 0.2585 0.3336 0.5395 0.055 Uiso 1 1 calc R
C53 C 0.1648(2) 0.06811(19) 0.50418(13) 0.0391(5) Uani 1 1 d .
H53A H 0.1308 0.0178 0.4620 0.059 Uiso 1 1 calc R
H53B H 0.1071 0.0547 0.5350 0.059 Uiso 1 1 calc R
H53C H 0.2369 0.0588 0.5279 0.059 Uiso 1 1 calc R
C54 C -0.11411(14) 0.29919(14) 0.31107(9) 0.0174(3) Uani 1 1 d .
C55 C -0.13160(16) 0.32290(15) 0.37816(9) 0.0210(4) Uani 1 1 d .
C56 C -0.19991(17) 0.38500(16) 0.38722(10) 0.0240(4) Uani 1 1 d .
H56 H -0.2088 0.4039 0.4326 0.029 Uiso 1 1 calc R
C57 C -0.25478(17) 0.41924(16) 0.33094(10) 0.0249(4) Uani 1 1 d .
H57 H -0.3024 0.4602 0.3376 0.030 Uiso 1 1 calc R
C58 C -0.24009(17) 0.39360(16) 0.26494(10) 0.0251(4) Uani 1 1 d .
H58 H -0.2793 0.4161 0.2264 0.030 Uiso 1 1 calc R
C59 C -0.16861(16) 0.33527(14) 0.25394(9) 0.0206(3) Uani 1 1 d .
C60 C -0.08657(19) 0.27496(18) 0.44063(10) 0.0297(4) Uani 1 1 d .
H60 H -0.0415 0.2319 0.4246 0.036 Uiso 1 1 calc R
C61 C -0.0032(2) 0.3594(2) 0.49814(12) 0.0418(6) Uani 1 1 d .
H61A H 0.0650 0.4053 0.4802 0.063 Uiso 1 1 calc R
H61B H 0.0246 0.3247 0.5364 0.063 Uiso 1 1 calc R
H61C H -0.0453 0.4026 0.5149 0.063 Uiso 1 1 calc R
C62 C -0.1913(2) 0.1994(2) 0.46851(13) 0.0441(6) Uani 1 1 d .
H62A H -0.1617 0.1627 0.5048 0.066 Uiso 1 1 calc R
H62B H -0.2455 0.1468 0.4307 0.066 Uiso 1 1 calc R
H62C H -0.2335 0.2405 0.4878 0.066 Uiso 1 1 calc R
C63 C -0.15411(19) 0.31031(16) 0.18066(10) 0.0275(4) Uani 1 1 d .
H63 H -0.0995 0.2694 0.1828 0.033 Uiso 1 1 calc R
C64 C -0.0998(2) 0.41186(18) 0.14743(11) 0.0353(5) Uani 1 1 d .
H64A H -0.1505 0.4544 0.1465 0.053 Uiso 1 1 calc R
H64B H -0.0931 0.3930 0.0999 0.053 Uiso 1 1 calc R
H64C H -0.0208 0.4533 0.1745 0.053 Uiso 1 1 calc R
C65 C -0.2741(3) 0.2405(2) 0.13601(12) 0.0514(7) Uani 1 1 d .
H65A H -0.3084 0.1757 0.1579 0.077 Uiso 1 1 calc R
H65B H -0.2625 0.2211 0.0898 0.077 Uiso 1 1 calc R
H65C H -0.3280 0.2802 0.1319 0.077 Uiso 1 1 calc R

loop_
_atom_site_aniso_label
_atom_site_aniso_U_11
_atom_site_aniso_U_22
_atom_site_aniso_U_33
_atom_site_aniso_U_23
_atom_site_aniso_U_13
_atom_site_aniso_U_12
Ga1 0.01982(10) 0.01605(10) 0.01782(10) 0.00212(7) 0.00208(7) 0.00065(8)
Ga2 0.02364(11) 0.01807(10) 0.01531(10) 0.00310(7) 0.00135(7) 0.00051(8)
C1 0.0533(14) 0.0203(10) 0.0186(9) 0.0057(7) -0.0083(9) -0.0070(9)
C2 0.0386(12) 0.0645(16) 0.0169(9) -0.0008(9) 0.0056(8) 0.0223(12)
C3 0.0451(14) 0.0225(10) 0.0410(12) 0.0004(9) -0.0168(10) 0.0033(10)
C4 0.0323(12) 0.0430(13) 0.0258(10) 0.0004(9) -0.0005(9) -0.0130(10)
C5 0.0385(13) 0.0522(15) 0.0328(11) -0.0050(10) -0.0064(9) 0.0226(12)
C6 0.0105(7) 0.0200(8) 0.0160(7) 0.0031(6) 0.0026(6) 0.0032(6)
C7 0.0106(7) 0.0211(8) 0.0182(8) 0.0026(6) 0.0039(6) 0.0037(6)
C8 0.0195(9) 0.0246(9) 0.0234(9) 0.0061(7) 0.0047(7) 0.0103(7)
C9 0.0251(9) 0.0317(10) 0.0191(8) 0.0079(7) 0.0035(7) 0.0126(8)
C10 0.0225(9) 0.0303(10) 0.0144(8) 0.0024(7) 0.0046(6) 0.0097(8)
C11 0.0133(8) 0.0230(9) 0.0185(8) 0.0019(7) 0.0028(6) 0.0052(7)
C12 0.0171(8) 0.0159(8) 0.0192(8) 0.0038(6) 0.0026(6) 0.0058(7)
C13 0.0178(8) 0.0179(8) 0.0199(8) 0.0027(6) 0.0039(6) 0.0051(7)
C14 0.0252(9) 0.0252(9) 0.0231(9) 0.0010(7) 0.0069(7) 0.0110(8)
C15 0.0334(11) 0.0244(10) 0.0219(9) -0.0029(7) 0.0016(8) 0.0112(8)
C16 0.0228(9) 0.0196(9) 0.0287(9) -0.0005(7) -0.0033(7) 0.0044(7)
C17 0.0171(8) 0.0187(8) 0.0255(9) 0.0043(7) 0.0018(7) 0.0055(7)
C18 0.0156(8) 0.0240(9) 0.0257(9) -0.0028(7) 0.0063(7) 0.0035(7)
C19 0.0253(11) 0.0396(13) 0.0420(12) 0.0091(10) 0.0131(9) 0.0006(9)
C20 0.0234(10) 0.0405(12) 0.0348(11) -0.0006(9) -0.0039(8) 0.0090(9)
C21 0.0143(8) 0.0230(9) 0.0395(11) -0.0007(8) 0.0040(7) 0.0026(7)
C22 0.0168(10) 0.0373(12) 0.0624(15) 0.0217(11) 0.0030(9) 0.0056(9)
C23 0.0220(10) 0.0450(13) 0.0342(11) 0.0104(10) 0.0077(8) 0.0066(9)
C24 0.0214(9) 0.0250(9) 0.0164(8) 0.0039(7) 0.0060(6) 0.0097(7)
C25 0.0221(9) 0.0292(10) 0.0227(9) 0.0038(7) 0.0056(7) 0.0120(8)
C26 0.0267(10) 0.0370(11) 0.0325(10) 0.0037(9) 0.0086(8) 0.0167(9)
C27 0.0374(12) 0.0364(12) 0.0317(10) 0.0030(9) 0.0126(9) 0.0207(10)
C28 0.0355(11) 0.0281(10) 0.0261(10) -0.0017(8) 0.0055(8) 0.0134(9)
C29 0.0271(10) 0.0273(10) 0.0192(8) 0.0034(7) 0.0050(7) 0.0106(8)
C30 0.0182(9) 0.0312(10) 0.0281(9) -0.0003(8) 0.0038(7) 0.0108(8)
C31 0.0244(10) 0.0428(13) 0.0408(12) -0.0004(10) -0.0038(9) 0.0147(10)
C32 0.0426(13) 0.0350(12) 0.0388(12) 0.0037(10) 0.0091(10) 0.0051(10)
C33 0.0244(10) 0.0264(10) 0.0274(10) -0.0019(8) 0.0016(7) 0.0074(8)
C34 0.0365(12) 0.0375(13) 0.0491(14) 0.0102(11) 0.0151(10) 0.0088(10)
C35 0.0354(13) 0.0589(16) 0.0312(12) 0.0005(11) -0.0053(9) 0.0097(12)
C36 0.0140(8) 0.0173(8) 0.0174(8) 0.0005(6) 0.0033(6) 0.0023(6)
C37 0.0144(8) 0.0196(9) 0.0228(8) 0.0002(7) 0.0034(6) 0.0050(7)
C38 0.0182(9) 0.0188(9) 0.0408(11) -0.0011(8) 0.0025(8) 0.0067(7)
C39 0.0184(9) 0.0166(9) 0.0486(12) -0.0041(8) 0.0013(8) 0.0020(7)
C40 0.0139(8) 0.0227(9) 0.0344(10) -0.0006(8) 0.0022(7) 0.0039(7)
C41 0.0146(8) 0.0188(8) 0.0176(8) 0.0022(6) 0.0038(6) 0.0045(7)
C42 0.0141(8) 0.0174(8) 0.0317(9) -0.0003(7) 0.0022(7) 0.0057(7)
C43 0.0202(9) 0.0262(10) 0.0364(11) 0.0055(8) 0.0080(8) 0.0088(8)
C44 0.0186(9) 0.0366(12) 0.0505(13) 0.0092(10) 0.0123(9) 0.0111(9)
C45 0.0144(9) 0.0373(12) 0.0530(14) -0.0011(10) -0.0019(9) 0.0080(9)
C46 0.0218(10) 0.0300(11) 0.0375(11) -0.0038(8) -0.0056(8) 0.0098(8)
C47 0.0177(9) 0.0207(9) 0.0327(10) -0.0011(7) 0.0002(7) 0.0076(7)
C48 0.0302(11) 0.0584(15) 0.0355(11) 0.0161(10) 0.0140(9) 0.0258(11)
C49 0.0523(17) 0.098(3) 0.0627(18) 0.0489(18) 0.0338(15) 0.0346(18)
C50 0.0653(18) 0.077(2) 0.0337(13) 0.0041(13) 0.0085(12) 0.0424(17)
C51 0.0230(10) 0.0388(12) 0.0276(10) 0.0019(8) 0.0002(8) 0.0149(9)
C52 0.0484(14) 0.0393(12) 0.0269(10) 0.0044(9) 0.0036(9) 0.0240(11)
C53 0.0320(12) 0.0373(12) 0.0421(13) 0.0034(10) 0.0089(10) 0.0048(10)
C54 0.0115(7) 0.0169(8) 0.0222(8) 0.0030(6) 0.0030(6) 0.0032(6)
C55 0.0180(8) 0.0257(9) 0.0216(8) 0.0058(7) 0.0053(7) 0.0097(7)
C56 0.0223(9) 0.0291(10) 0.0246(9) 0.0050(7) 0.0089(7) 0.0119(8)
C57 0.0194(9) 0.0262(10) 0.0333(10) 0.0071(8) 0.0074(7) 0.0118(8)
C58 0.0210(9) 0.0274(10) 0.0275(9) 0.0082(8) 0.0013(7) 0.0103(8)
C59 0.0182(8) 0.0206(9) 0.0205(8) 0.0037(7) 0.0024(6) 0.0043(7)
C60 0.0362(11) 0.0453(12) 0.0208(9) 0.0094(8) 0.0096(8) 0.0284(10)
C61 0.0315(12) 0.0632(16) 0.0301(11) 0.0107(11) 0.0000(9) 0.0181(11)
C62 0.0554(15) 0.0392(13) 0.0377(12) 0.0174(10) 0.0087(11) 0.0156(12)
C63 0.0341(11) 0.0289(10) 0.0201(9) 0.0049(7) 0.0052(8) 0.0118(9)
C64 0.0435(13) 0.0363(12) 0.0314(11) 0.0116(9) 0.0164(9) 0.0160(10)
C65 0.0553(16) 0.0537(16) 0.0230(11) -0.0031(10) 0.0033(10) -0.0050(13)

loop_
_atom_type_symbol
_atom_type_description
_atom_type_scat_dispersion_real
_atom_type_scat_dispersion_imag
_atom_type_scat_source
C C 0.0033 0.0016 'International Tables Vol C Tables 4.2.6.8 and 6.1.1.4'
H H 0.0000 0.0000 'International Tables Vol C Tables 4.2.6.8 and 6.1.1.4'
Ga Ga 0.2307 1.6083 'International Tables Vol C Tables 4.2.6.8 and 6.1.1.4'

loop_
_geom_angle_atom_site_label_1
_geom_angle_atom_site_label_2
_geom_angle_atom_site_label_3
_geom_angle
C36 Ga1 C1 121.89(8)
C36 Ga1 Ga2 149.13(5)
C1 Ga1 Ga2 88.35(6)
C6 Ga2 C4 120.98(8)
C6 Ga2 C3 119.43(8)
C4 Ga2 C3 35.77(10)
C6 Ga2 Ga1 149.83(5)
C4 Ga2 Ga1 88.87(7)
C3 Ga2 Ga1 81.48(6)
C2 C1 C5 101.33(18)
C2 C1 Ga1 95.98(15)
C5 C1 Ga1 108.50(15)
C2 C1 H1 116.1
C5 C1 H1 116.1
Ga1 C1 H1 116.1
C3 C2 C1 110.6(2)
C3 C2 H2 124.7
C1 C2 H2 124.7
C2 C3 C4 111.0(2)
C2 C3 Ga2 103.12(15)
C4 C3 Ga2 57.85(12)
C2 C3 H3 122.3
C4 C3 H3 122.3
Ga2 C3 H3 122.3
C3 C4 C5 104.53(19)
C3 C4 Ga2 86.38(15)
C5 C4 Ga2 111.78(16)
C3 C4 H4 116.6
C5 C4 H4 116.6
Ga2 C4 H4 116.6
C4 C5 C1 101.48(19)
C4 C5 H5A 111.5
C1 C5 H5A 111.5
C4 C5 H5B 111.5
C1 C5 H5B 111.5
H5A C5 H5B 109.3
C7 C6 C11 117.32(15)
C7 C6 Ga2 121.84(12)
C11 C6 Ga2 120.79(13)
C8 C7 C6 120.95(16)
C8 C7 C12 115.90(16)
C6 C7 C12 122.91(15)
C9 C8 C7 120.70(17)
C9 C8 H8 119.6
C7 C8 H8 119.6
C10 C9 C8 118.97(17)
C10 C9 H9 120.5
C8 C9 H9 120.5
C9 C10 C11 121.30(16)
C9 C10 H10 119.4
C11 C10 H10 119.4
C10 C11 C6 120.20(16)
C10 C11 C24 114.35(15)
C6 C11 C24 125.05(15)
C13 C12 C17 120.33(16)
C13 C12 C7 121.15(15)
C17 C12 C7 118.34(15)
C14 C13 C12 118.70(17)
C14 C13 C18 120.02(16)
C12 C13 C18 121.23(16)
C15 C14 C13 121.23(18)
C15 C14 H14 119.4
C13 C14 H14 119.4
C14 C15 C16 119.83(18)
C14 C15 H15 120.1
C16 C15 H15 120.1
C15 C16 C17 121.01(18)
C15 C16 H16 119.5
C17 C16 H16 119.5
C16 C17 C12 118.89(17)
C16 C17 C21 119.62(17)
C12 C17 C21 121.47(16)
C13 C18 C19 112.60(16)
C13 C18 C20 110.35(16)
C19 C18 C20 110.55(17)
C13 C18 H18 107.7
C19 C18 H18 107.7
C20 C18 H18 107.7
C18 C19 H19A 109.5
C18 C19 H19B 109.5
H19A C19 H19B 109.5
C18 C19 H19C 109.5
H19A C19 H19C 109.5
H19B C19 H19C 109.5
C18 C20 H20A 109.5
C18 C20 H20B 109.5
H20A C20 H20B 109.5
C18 C20 H20C 109.5
H20A C20 H20C 109.5
H20B C20 H20C 109.5
C23 C21 C17 111.77(16)
C23 C21 C22 109.83(17)
C17 C21 C22 112.40(18)
C23 C21 H21 107.5
C17 C21 H21 107.5
C22 C21 H21 107.5
C21 C22 H22A 109.5
C21 C22 H22B 109.5
H22A C22 H22B 109.5
C21 C22 H22C 109.5
H22A C22 H22C 109.5
H22B C22 H22C 109.5
C21 C23 H23A 109.5
C21 C23 H23B 109.5
H23A C23 H23B 109.5
C21 C23 H23C 109.5
H23A C23 H23C 109.5
H23B C23 H23C 109.5
C29 C24 C25 120.06(17)
C29 C24 C11 120.14(16)
C25 C24 C11 118.59(16)
C26 C25 C24 118.59(18)
C26 C25 C30 119.32(17)
C24 C25 C30 121.98(16)
C27 C26 C25 121.33(19)
C27 C26 H26 119.3
C25 C26 H26 119.3
C26 C27 C28 119.68(19)
C26 C27 H27 120.2
C28 C27 H27 120.2
C27 C28 C29 121.20(19)
C27 C28 H28 119.4
C29 C28 H28 119.4
C28 C29 C24 118.85(18)
C28 C29 C33 119.52(18)
C24 C29 C33 121.63(17)
C25 C30 C32 111.01(17)
C25 C30 C31 112.63(17)
C32 C30 C31 110.79(18)
C25 C30 H30 107.4
C32 C30 H30 107.4
C31 C30 H30 107.4
C30 C31 H31A 109.5
C30 C31 H31B 109.5
H31A C31 H31B 109.5
C30 C31 H31C 109.5
H31A C31 H31C 109.5
H31B C31 H31C 109.5
C30 C32 H32A 109.5
C30 C32 H32B 109.5
H32A C32 H32B 109.5
C30 C32 H32C 109.5
H32A C32 H32C 109.5
H32B C32 H32C 109.5
C29 C33 C34 110.06(17)
C29 C33 C35 111.87(18)
C34 C33 C35 110.34(19)
C29 C33 H33 108.2
C34 C33 H33 108.2
C35 C33 H33 108.2
C33 C34 H34A 109.5
C33 C34 H34B 109.5
H34A C34 H34B 109.5
C33 C34 H34C 109.5
H34A C34 H34C 109.5
H34B C34 H34C 109.5
C33 C35 H35A 109.5
C33 C35 H35B 109.5
H35A C35 H35B 109.5
C33 C35 H35C 109.5
H35A C35 H35C 109.5
H35B C35 H35C 109.5
C37 C36 C41 117.91(16)
C37 C36 Ga1 116.18(12)
C41 C36 Ga1 125.72(13)
C38 C37 C36 120.56(16)
C38 C37 C42 117.59(16)
C36 C37 C42 121.77(16)
C39 C38 C37 120.30(17)
C39 C38 H38 119.8
C37 C38 H38 119.8
C40 C39 C38 119.56(18)
C40 C39 H39 120.2
C38 C39 H39 120.2
C39 C40 C41 120.99(17)
C39 C40 H40 119.5
C41 C40 H40 119.5
C40 C41 C36 120.10(16)
C40 C41 C54 116.35(15)
C36 C41 C54 122.71(15)
C43 C42 C47 120.12(17)
C43 C42 C37 120.32(17)
C47 C42 C37 119.49(16)
C44 C43 C42 118.87(19)
C44 C43 C48 120.44(19)
C42 C43 C48 120.62(18)
C45 C44 C43 121.1(2)
C45 C44 H44 119.5
C43 C44 H44 119.5
C44 C45 C46 120.13(19)
C44 C45 H45 119.9
C46 C45 H45 119.9
C45 C46 C47 120.9(2)
C45 C46 H46 119.5
C47 C46 H46 119.5
C46 C47 C42 118.84(18)
C46 C47 C51 118.93(18)
C42 C47 C51 122.17(16)
C43 C48 C49 112.5(2)
C43 C48 C50 110.33(19)
C49 C48 C50 111.1(2)
C43 C48 H48 107.6
C49 C48 H48 107.6
C50 C48 H48 107.6
C48 C49 H49A 109.5
C48 C49 H49B 109.5
H49A C49 H49B 109.5
C48 C49 H49C 109.5
H49A C49 H49C 109.5
H49B C49 H49C 109.5
C48 C50 H50A 109.5
C48 C50 H50B 109.5
H50A C50 H50B 109.5
C48 C50 H50C 109.5
H50A C50 H50C 109.5
H50B C50 H50C 109.5
C47 C51 C52 113.81(18)
C47 C51 C53 109.87(17)
C52 C51 C53 109.09(18)
C47 C51 H51 108.0
C52 C51 H51 108.0
C53 C51 H51 108.0
C51 C52 H52A 109.5
C51 C52 H52B 109.5
H52A C52 H52B 109.5
C51 C52 H52C 109.5
H52A C52 H52C 109.5
H52B C52 H52C 109.5
C51 C53 H53A 109.5
C51 C53 H53B 109.5
H53A C53 H53B 109.5
C51 C53 H53C 109.5
H53A C53 H53C 109.5
H53B C53 H53C 109.5
C59 C54 C55 119.75(16)
C59 C54 C41 122.68(15)
C55 C54 C41 117.05(15)
C56 C55 C54 119.40(16)
C56 C55 C60 118.63(16)
C54 C55 C60 121.77(16)
C57 C56 C55 120.79(17)
C57 C56 H56 119.6
C55 C56 H56 119.6
C56 C57 C58 119.73(17)
C56 C57 H57 120.1
C58 C57 H57 120.1
C57 C58 C59 121.25(17)
C57 C58 H58 119.4
C59 C58 H58 119.4
C58 C59 C54 119.00(16)
C58 C59 C63 119.26(16)
C54 C59 C63 121.72(16)
C61 C60 C55 112.68(19)
C61 C60 C62 110.28(18)
C55 C60 C62 110.26(17)
C61 C60 H60 107.8
C55 C60 H60 107.8
C62 C60 H60 107.8
C60 C61 H61A 109.5
C60 C61 H61B 109.5
H61A C61 H61B 109.5
C60 C61 H61C 109.5
H61A C61 H61C 109.5
H61B C61 H61C 109.5
C60 C62 H62A 109.5
C60 C62 H62B 109.5
H62A C62 H62B 109.5
C60 C62 H62C 109.5
H62A C62 H62C 109.5
H62B C62 H62C 109.5
C59 C63 C64 111.54(17)
C59 C63 C65 110.41(18)
C64 C63 C65 110.11(18)
C59 C63 H63 108.2
C64 C63 H63 108.2
C65 C63 H63 108.2
C63 C64 H64A 109.5
C63 C64 H64B 109.5
H64A C64 H64B 109.5
C63 C64 H64C 109.5
H64A C64 H64C 109.5
H64B C64 H64C 109.5
C63 C65 H65A 109.5
C63 C65 H65B 109.5
H65A C65 H65B 109.5
C63 C65 H65C 109.5
H65A C65 H65C 109.5
H65B C65 H65C 109.5

loop_
_geom_bond_atom_site_label_1
_geom_bond_atom_site_label_2
_geom_bond_distance
Ga1 C36 1.9826(18)
Ga1 C1 2.038(2)
Ga1 Ga2 2.4534(7)
Ga2 C6 1.9947(17)
Ga2 C4 2.071(2)
Ga2 C3 2.441(3)
C1 C2 1.481(4)
C1 C5 1.546(4)
C1 H1 1.0000
C2 C3 1.338(4)
C2 H2 0.9500
C3 C4 1.430(4)
C3 H3 1.0000
C4 C5 1.516(4)
C4 H4 1.0000
C5 H5A 0.9900
C5 H5B 0.9900
C6 C7 1.414(2)
C6 C11 1.414(2)
C7 C8 1.395(2)
C7 C12 1.505(2)
C8 C9 1.387(3)
C8 H8 0.9500
C9 C10 1.386(3)
C9 H9 0.9500
C10 C11 1.400(2)
C10 H10 0.9500
C11 C24 1.509(2)
C12 C13 1.404(2)
C12 C17 1.412(3)
C13 C14 1.399(3)
C13 C18 1.518(3)
C14 C15 1.381(3)
C14 H14 0.9500
C15 C16 1.383(3)
C15 H15 0.9500
C16 C17 1.394(3)
C16 H16 0.9500
C17 C21 1.524(3)
C18 C19 1.527(3)
C18 C20 1.529(3)
C18 H18 1.0000
C19 H19A 0.9800
C19 H19B 0.9800
C19 H19C 0.9800
C20 H20A 0.9800
C20 H20B 0.9800
C20 H20C 0.9800
C21 C23 1.524(3)
C21 C22 1.532(3)
C21 H21 1.0000
C22 H22A 0.9800
C22 H22B 0.9800
C22 H22C 0.9800
C23 H23A 0.9800
C23 H23B 0.9800
C23 H23C 0.9800
C24 C29 1.408(3)
C24 C25 1.415(3)
C25 C26 1.404(3)
C25 C30 1.522(3)
C26 C27 1.375(3)
C26 H26 0.9500
C27 C28 1.388(3)
C27 H27 0.9500
C28 C29 1.398(3)
C28 H28 0.9500
C29 C33 1.523(3)
C30 C32 1.524(3)
C30 C31 1.532(3)
C30 H30 1.0000
C31 H31A 0.9800
C31 H31B 0.9800
C31 H31C 0.9800
C32 H32A 0.9800
C32 H32B 0.9800
C32 H32C 0.9800
C33 C34 1.526(3)
C33 C35 1.528(3)
C33 H33 1.0000
C34 H34A 0.9800
C34 H34B 0.9800
C34 H34C 0.9800
C35 H35A 0.9800
C35 H35B 0.9800
C35 H35C 0.9800
C36 C37 1.411(2)
C36 C41 1.412(2)
C37 C38 1.398(3)
C37 C42 1.508(2)
C38 C39 1.387(3)
C38 H38 0.9500
C39 C40 1.384(3)
C39 H39 0.9500
C40 C41 1.394(3)
C40 H40 0.9500
C41 C54 1.503(2)
C42 C43 1.401(3)
C42 C47 1.412(3)
C43 C44 1.400(3)
C43 C48 1.510(3)
C44 C45 1.374(3)
C44 H44 0.9500
C45 C46 1.377(3)
C45 H45 0.9500
C46 C47 1.397(3)
C46 H46 0.9500
C47 C51 1.522(3)
C48 C49 1.515(3)
C48 C50 1.558(4)
C48 H48 1.0000
C49 H49A 0.9800
C49 H49B 0.9800
C49 H49C 0.9800
C50 H50A 0.9800
C50 H50B 0.9800
C50 H50C 0.9800
C51 C52 1.533(3)
C51 C53 1.537(3)
C51 H51 1.0000
C52 H52A 0.9800
C52 H52B 0.9800
C52 H52C 0.9800
C53 H53A 0.9800
C53 H53B 0.9800
C53 H53C 0.9800
C54 C59 1.406(2)
C54 C55 1.410(2)
C55 C56 1.397(3)
C55 C60 1.527(3)
C56 C57 1.382(3)
C56 H56 0.9500
C57 C58 1.383(3)
C57 H57 0.9500
C58 C59 1.398(3)
C58 H58 0.9500
C59 C63 1.517(3)
C60 C61 1.521(3)
C60 C62 1.533(3)
C60 H60 1.0000
C61 H61A 0.9800
C61 H61B 0.9800
C61 H61C 0.9800
C62 H62A 0.9800
C62 H62B 0.9800
C62 H62C 0.9800
C63 C64 1.526(3)
C63 C65 1.536(3)
C63 H63 1.0000
C64 H64A 0.9800
C64 H64B 0.9800
C64 H64C 0.9800
C65 H65A 0.9800
C65 H65B 0.9800
C65 H65C 0.9800

loop_
_geom_torsion_atom_site_label_1
_geom_torsion_atom_site_label_2
_geom_torsion_atom_site_label_3
_geom_torsion_atom_site_label_4
_geom_torsion
C36 Ga1 Ga2 C6 26.58(14)
C1 Ga1 Ga2 C6 -164.30(13)
C36 Ga1 Ga2 C4 -161.32(13)
C1 Ga1 Ga2 C4 7.81(11)
C36 Ga1 Ga2 C3 163.53(12)
C1 Ga1 Ga2 C3 -27.35(10)
C36 Ga1 C1 C2 -125.11(13)
Ga2 Ga1 C1 C2 61.44(14)
C36 Ga1 C1 C5 130.81(14)
Ga2 Ga1 C1 C5 -42.64(15)
C5 C1 C2 C3 22.0(2)
Ga1 C1 C2 C3 -88.27(19)
C1 C2 C3 C4 -2.4(3)
C1 C2 C3 Ga2 57.9(2)
C6 Ga2 C3 C2 150.12(15)
C4 Ga2 C3 C2 -106.7(2)
Ga1 Ga2 C3 C2 -6.69(16)
C6 Ga2 C3 C4 -103.17(15)
Ga1 Ga2 C3 C4 100.02(14)
C2 C3 C4 C5 -18.9(2)
Ga2 C3 C4 C5 -111.57(17)
C2 C3 C4 Ga2 92.65(18)
C6 Ga2 C4 C3 98.46(15)
Ga1 Ga2 C4 C3 -76.92(14)
C6 Ga2 C4 C5 -157.33(15)
C3 Ga2 C4 C5 104.2(2)
Ga1 Ga2 C4 C5 27.29(17)
C3 C4 C5 C1 30.9(2)
Ga2 C4 C5 C1 -61.0(2)
C2 C1 C5 C4 -31.3(2)
Ga1 C1 C5 C4 69.03(19)
C4 Ga2 C6 C7 -67.53(17)
C3 Ga2 C6 C7 -25.94(17)
Ga1 Ga2 C6 C7 103.25(15)
C4 Ga2 C6 C11 115.08(16)
C3 Ga2 C6 C11 156.67(14)
Ga1 Ga2 C6 C11 -74.14(17)
C11 C6 C7 C8 8.0(2)
Ga2 C6 C7 C8 -169.53(13)
C11 C6 C7 C12 -166.07(15)
Ga2 C6 C7 C12 16.4(2)
C6 C7 C8 C9 -2.7(3)
C12 C7 C8 C9 171.72(17)
C7 C8 C9 C10 -3.6(3)
C8 C9 C10 C11 4.5(3)
C9 C10 C11 C6 0.9(3)
C9 C10 C11 C24 -172.17(17)
C7 C6 C11 C10 -7.1(2)
Ga2 C6 C11 C10 170.46(13)
C7 C6 C11 C24 165.28(16)
Ga2 C6 C11 C24 -17.2(2)
C8 C7 C12 C13 87.8(2)
C6 C7 C12 C13 -97.9(2)
C8 C7 C12 C17 -87.3(2)
C6 C7 C12 C17 87.0(2)
C17 C12 C13 C14 -0.3(3)
C7 C12 C13 C14 -175.25(16)
C17 C12 C13 C18 177.25(16)
C7 C12 C13 C18 2.3(3)
C12 C13 C14 C15 1.0(3)
C18 C13 C14 C15 -176.63(18)
C13 C14 C15 C16 -0.9(3)
C14 C15 C16 C17 0.2(3)
C15 C16 C17 C12 0.4(3)
C15 C16 C17 C21 179.14(18)
C13 C12 C17 C16 -0.4(3)
C7 C12 C17 C16 174.71(16)
C13 C12 C17 C21 -179.06(16)
C7 C12 C17 C21 -4.0(2)
C14 C13 C18 C19 -48.6(2)
C12 C13 C18 C19 133.88(19)
C14 C13 C18 C20 75.4(2)
C12 C13 C18 C20 -102.1(2)
C16 C17 C21 C23 -81.7(2)
C12 C17 C21 C23 97.0(2)
C16 C17 C21 C22 42.4(2)
C12 C17 C21 C22 -138.98(19)
C10 C11 C24 C29 -68.6(2)
C6 C11 C24 C29 118.7(2)
C10 C11 C24 C25 98.9(2)
C6 C11 C24 C25 -73.9(2)
C29 C24 C25 C26 5.2(3)
C11 C24 C25 C26 -162.31(17)
C29 C24 C25 C30 -178.65(17)
C11 C24 C25 C30 13.9(3)
C24 C25 C26 C27 -1.1(3)
C30 C25 C26 C27 -177.40(19)
C25 C26 C27 C28 -3.4(3)
C26 C27 C28 C29 3.9(3)
C27 C28 C29 C24 0.1(3)
C27 C28 C29 C33 -178.69(19)
C25 C24 C29 C28 -4.7(3)
C11 C24 C29 C28 162.60(17)
C25 C24 C29 C33 174.11(17)
C11 C24 C29 C33 -18.6(3)
C26 C25 C30 C32 77.7(2)
C24 C25 C30 C32 -98.4(2)
C26 C25 C30 C31 -47.2(3)
C24 C25 C30 C31 136.65(19)
C28 C29 C33 C34 66.9(2)
C24 C29 C33 C34 -111.9(2)
C28 C29 C33 C35 -56.2(3)
C24 C29 C33 C35 125.0(2)
C1 Ga1 C36 C37 -61.03(17)
Ga2 Ga1 C36 C37 106.14(14)
C1 Ga1 C36 C41 124.19(16)
Ga2 Ga1 C36 C41 -68.65(19)
C41 C36 C37 C38 7.0(3)
Ga1 C36 C37 C38 -168.19(15)
C41 C36 C37 C42 -169.57(16)
Ga1 C36 C37 C42 15.2(2)
C36 C37 C38 C39 -0.7(3)
C42 C37 C38 C39 176.01(19)
C37 C38 C39 C40 -4.7(3)
C38 C39 C40 C41 3.7(3)
C39 C40 C41 C36 2.8(3)
C39 C40 C41 C54 -167.01(18)
C37 C36 C41 C40 -8.0(2)
Ga1 C36 C41 C40 166.68(14)
C37 C36 C41 C54 161.10(16)
Ga1 C36 C41 C54 -24.2(2)
C38 C37 C42 C43 91.4(2)
C36 C37 C42 C43 -91.9(2)
C38 C37 C42 C47 -85.5(2)
C36 C37 C42 C47 91.2(2)
C47 C42 C43 C44 -0.8(3)
C37 C42 C43 C44 -177.63(18)
C47 C42 C43 C48 176.31(19)
C37 C42 C43 C48 -0.6(3)
C42 C43 C44 C45 -0.2(3)
C48 C43 C44 C45 -177.3(2)
C43 C44 C45 C46 0.7(4)
C44 C45 C46 C47 -0.4(3)
C45 C46 C47 C42 -0.6(3)
C45 C46 C47 C51 176.5(2)
C43 C42 C47 C46 1.1(3)
C37 C42 C47 C46 178.03(17)
C43 C42 C47 C51 -175.88(18)
C37 C42 C47 C51 1.0(3)
C44 C43 C48 C49 -39.5(3)
C42 C43 C48 C49 143.5(2)
C44 C43 C48 C50 85.2(3)
C42 C43 C48 C50 -91.9(2)
C46 C47 C51 C52 45.1(3)
C42 C47 C51 C52 -137.90(19)
C46 C47 C51 C53 -77.6(2)
C42 C47 C51 C53 99.4(2)
C40 C41 C54 C59 -80.8(2)
C36 C41 C54 C59 109.7(2)
C40 C41 C54 C55 90.9(2)
C36 C41 C54 C55 -78.6(2)
C59 C54 C55 C56 -2.1(3)
C41 C54 C55 C56 -174.02(16)
C59 C54 C55 C60 172.76(18)
C41 C54 C55 C60 0.8(3)
C54 C55 C56 C57 3.0(3)
C60 C55 C56 C57 -172.02(19)
C55 C56 C57 C58 -1.3(3)
C56 C57 C58 C59 -1.3(3)
C57 C58 C59 C54 2.2(3)
C57 C58 C59 C63 -179.25(18)
C55 C54 C59 C58 -0.5(3)
C41 C54 C59 C58 171.03(17)
C55 C54 C59 C63 -179.00(17)
C41 C54 C59 C63 -7.5(3)
C56 C55 C60 C61 -62.5(2)
C54 C55 C60 C61 122.6(2)
C56 C55 C60 C62 61.1(3)
C54 C55 C60 C62 -113.7(2)
C58 C59 C63 C64 60.2(2)
C54 C59 C63 C64 -121.3(2)
C58 C59 C63 C65 -62.6(3)
C54 C59 C63 C65 116.0(2)

loop_
_platon_squeeze_void_nr
_platon_squeeze_void_average_x
_platon_squeeze_void_average_y
_platon_squeeze_void_average_z
_platon_squeeze_void_volume
_platon_squeeze_void_count_electrons
_platon_squeeze_void_content
1 -0.015 0.000 0.000 347 43 ' '
2 0.500 1.000 0.500 18 1 ' '
